data_4128779
loop_
_publ_author_name
'Lundrigan, Travis'
'Welsh, Erin N.'
'Hynes, Toren'
'Tien, Chieh-Hung'
'Adams, Matt R.'
'Roy, Kayelani R.'
'Robertson, Katherine N.'
'Speed, Alexander W. H.'

_publ_section_title
;
 Enantioselective Imine Reduction Catalyzed by Phosphenium Ions.
;
_journal_issue 36
_journal_name_full 'Journal of the American Chemical Society'
_journal_page_first 14083
_journal_page_last 14088
_journal_paper_doi 10.1021/jacs.9b07293
_journal_volume 141
_journal_year 2019
_chemical_absolute_configuration ad
_chemical_formula_moiety 'C20 H17 F2 N O2 S'
_chemical_formula_sum 'C20 H17 F2 N O2 S'
_chemical_formula_weight 373.40
_space_group_crystal_system orthorhombic
_space_group_IT_number 19
_space_group_name_Hall 'P 2ac 2ab'
_space_group_name_H-M_alt 'P 21 21 21'
_atom_sites_solution_hydrogens geom
_atom_sites_solution_primary 'dual space'
_audit_creation_method SHELXL-2018/1
_cell_angle_alpha 90
_cell_angle_beta 90
_cell_angle_gamma 90
_cell_formula_units_Z 4
_cell_length_a 6.4655(10)
_cell_length_b 11.5138(18)
_cell_length_c 23.247(4)
_cell_measurement_reflns_used 9124
_cell_measurement_temperature 125(2)
_cell_measurement_theta_max 28.40
_cell_measurement_theta_min 2.49
_cell_volume 1730.6(5)
_computing_cell_refinement 'Bruker SAINT'
_computing_data_collection 'Bruker APEX2'
_computing_data_reduction 'Bruker SAINT'
_computing_structure_refinement 'SHELXL-2018/1 (Sheldrick, 2018)'
_computing_structure_solution 'SHELXT-2014 (Sheldrick, 2014)'
_diffrn_ambient_temperature 125(2)
_diffrn_measured_fraction_theta_full 1.000
_diffrn_measured_fraction_theta_max 0.969
_diffrn_measurement_device_type 'Bruker APEX-II CCD'
_diffrn_measurement_method '\f and \w scans'
_diffrn_radiation_monochromator graphite
_diffrn_radiation_source 'sealed tube'
_diffrn_radiation_type MoK\a
_diffrn_radiation_wavelength 0.71073
_diffrn_reflns_av_R_equivalents 0.0433
_diffrn_reflns_av_unetI/netI 0.0396
_diffrn_reflns_Laue_measured_fraction_full 1.000
_diffrn_reflns_Laue_measured_fraction_max 0.969
_diffrn_reflns_limit_h_max 8
_diffrn_reflns_limit_h_min -8
_diffrn_reflns_limit_k_max 14
_diffrn_reflns_limit_k_min -15
_diffrn_reflns_limit_l_max 31
_diffrn_reflns_limit_l_min -30
_diffrn_reflns_number 21104
_diffrn_reflns_point_group_measured_fraction_full 1.000
_diffrn_reflns_point_group_measured_fraction_max 0.953
_diffrn_reflns_theta_full 25.242
_diffrn_reflns_theta_max 28.903
_diffrn_reflns_theta_min 1.752
_exptl_absorpt_coefficient_mu 0.222
_exptl_absorpt_correction_T_max 0.7458
_exptl_absorpt_correction_T_min 0.6915
_exptl_absorpt_correction_type multi-scan
_exptl_absorpt_process_details 'SADABS; Bruker 2009'
_exptl_crystal_colour colourless
_exptl_crystal_density_diffrn 1.433
_exptl_crystal_description plate
_exptl_crystal_F_000 776
_exptl_crystal_size_max 0.360
_exptl_crystal_size_mid 0.210
_exptl_crystal_size_min 0.120
_refine_diff_density_max 0.231
_refine_diff_density_min -0.276
_refine_diff_density_rms 0.045
_refine_ls_abs_structure_details
;
 Flack x determined using 1390 quotients [(I+)-(I-)]/[(I+)+(I-)]
 (Parsons, Flack and Wagner, Acta Cryst. B69 (2013) 249-259).
;
_refine_ls_abs_structure_Flack 0.02(3)
_refine_ls_extinction_method none
_refine_ls_goodness_of_fit_ref 1.018
_refine_ls_hydrogen_treatment constr
_refine_ls_matrix_type full
_refine_ls_number_parameters 235
_refine_ls_number_reflns 4349
_refine_ls_number_restraints 0
_refine_ls_restrained_S_all 1.018
_refine_ls_R_factor_all 0.0484
_refine_ls_R_factor_gt 0.0357
_refine_ls_shift/su_max 0.000
_refine_ls_shift/su_mean 0.000
_refine_ls_structure_factor_coef Fsqd
_refine_ls_weighting_details 'w=1/[\s^2^(Fo^2^)+(0.0321P)^2^+0.3577P] where P=(Fo^2^+2Fc^2^)/3'
_refine_ls_weighting_scheme calc
_refine_ls_wR_factor_gt 0.0711
_refine_ls_wR_factor_ref 0.0752
_reflns_Friedel_coverage 0.709
_reflns_Friedel_fraction_full 1.000
_reflns_Friedel_fraction_max 0.930
_reflns_number_gt 3715
_reflns_number_total 4349
_reflns_threshold_expression 'I > 2\s(I)'
_cod_data_source_file ja9b07293_si_005.cif
_cod_data_source_block AS007
_cod_database_code 4128779
_shelx_shelxl_version_number 2018/1
_shelx_space_group_comment
;
The symmetry employed for this shelxl refinement is uniquely defined
by the following loop, which should always be used as a source of
symmetry information in preference to the above space-group names.
They are only intended as comments.
;
_shelx_estimated_absorpt_t_min 0.924
_shelx_estimated_absorpt_t_max 0.974

loop_
_space_group_symop_operation_xyz
'x, y, z'
'-x+1/2, -y, z+1/2'
'-x, y+1/2, -z+1/2'
'x+1/2, -y+1/2, -z'

loop_
_atom_site_label
_atom_site_type_symbol
_atom_site_fract_x
_atom_site_fract_y
_atom_site_fract_z
_atom_site_U_iso_or_equiv
_atom_site_adp_type
_atom_site_occupancy
_atom_site_site_symmetry_order
_atom_site_calc_flag
_atom_site_refinement_flags_posn
_atom_site_refinement_flags_adp
S1 S 0.37095(9) 0.23916(5) 0.32679(2) 0.02090(13) Uani 1 1 d . .
F1 F -0.2787(2) 0.17795(14) 0.19027(6) 0.0332(4) Uani 1 1 d . .
F2 F 0.3911(2) 0.38385(13) 0.09500(7) 0.0363(4) Uani 1 1 d . .
O1 O 0.5880(2) 0.22213(15) 0.33602(7) 0.0278(4) Uani 1 1 d . .
O2 O 0.2919(3) 0.35170(14) 0.31250(8) 0.0295(4) Uani 1 1 d . .
N1 N 0.3060(3) 0.15247(17) 0.27482(8) 0.0196(4) Uani 1 1 d . .
C1 C 0.3902(4) 0.0322(2) 0.27523(11) 0.0247(5) Uani 1 1 d . .
H1A H 0.385198 -0.001792 0.314311 0.030 Uiso 1 1 calc R U
H1B H 0.534600 0.030482 0.261068 0.030 Uiso 1 1 calc R U
C2 C 0.2461(4) -0.0312(2) 0.23450(11) 0.0273(6) Uani 1 1 d . .
H2A H 0.243466 -0.115562 0.242757 0.033 Uiso 1 1 calc R U
H2B H 0.287135 -0.019072 0.193917 0.033 Uiso 1 1 calc R U
C3 C 0.0379(4) 0.0246(2) 0.24714(11) 0.0261(6) Uani 1 1 d . .
H3A H -0.021542 -0.005778 0.283393 0.031 Uiso 1 1 calc R U
H3B H -0.061046 0.010561 0.215395 0.031 Uiso 1 1 calc R U
C4 C 0.0898(3) 0.1547(2) 0.25248(10) 0.0186(5) Uani 1 1 d . .
H4 H -0.003707 0.192014 0.281321 0.022 Uiso 1 1 calc R U
C5 C 0.0782(3) 0.21997(19) 0.19554(10) 0.0197(5) Uani 1 1 d . .
C6 C -0.1081(4) 0.2274(2) 0.16612(10) 0.0236(5) Uani 1 1 d . .
C7 C -0.1323(4) 0.2829(2) 0.11409(11) 0.0294(6) Uani 1 1 d . .
H7 H -0.263296 0.284978 0.095598 0.035 Uiso 1 1 calc R U
C8 C 0.0386(4) 0.3358(2) 0.08927(11) 0.0291(6) Uani 1 1 d . .
H8 H 0.028834 0.373778 0.053101 0.035 Uiso 1 1 calc R U
C9 C 0.2224(4) 0.3312(2) 0.11883(11) 0.0249(5) Uani 1 1 d . .
C10 C 0.2466(4) 0.27553(19) 0.17066(10) 0.0211(5) Uani 1 1 d . .
H10 H 0.377331 0.275050 0.189319 0.025 Uiso 1 1 calc R U
C11 C 0.2400(4) 0.1906(2) 0.38883(10) 0.0212(5) Uani 1 1 d . .
C12 C 0.0344(4) 0.2283(2) 0.39908(11) 0.0249(5) Uani 1 1 d . .
H12 H -0.030905 0.280863 0.373326 0.030 Uiso 1 1 calc R U
C13 C -0.0685(4) 0.1883(2) 0.44631(11) 0.0265(6) Uani 1 1 d . .
H13 H -0.206482 0.213213 0.453105 0.032 Uiso 1 1 calc R U
C14 C 0.0262(4) 0.1104(2) 0.48545(11) 0.0244(5) Uani 1 1 d . .
C15 C -0.0762(4) 0.0687(2) 0.53541(11) 0.0333(7) Uani 1 1 d . .
H15 H -0.214442 0.092062 0.542998 0.040 Uiso 1 1 calc R U
C16 C 0.0219(5) -0.0044(2) 0.57259(12) 0.0367(7) Uani 1 1 d . .
H16 H -0.048441 -0.030895 0.605981 0.044 Uiso 1 1 calc R U
C17 C 0.2256(5) -0.0410(2) 0.56211(11) 0.0347(7) Uani 1 1 d . .
H17 H 0.292197 -0.091695 0.588522 0.042 Uiso 1 1 calc R U
C18 C 0.3291(4) -0.0041(2) 0.51397(10) 0.0265(6) Uani 1 1 d . .
H18 H 0.465966 -0.030383 0.506869 0.032 Uiso 1 1 calc R U
C19 C 0.2331(4) 0.0728(2) 0.47491(10) 0.0217(5) Uani 1 1 d . .
C20 C 0.3373(4) 0.11488(19) 0.42532(10) 0.0195(5) Uani 1 1 d . .
H20 H 0.474785 0.090450 0.417451 0.023 Uiso 1 1 calc R U

loop_
_atom_site_aniso_label
_atom_site_aniso_U_11
_atom_site_aniso_U_22
_atom_site_aniso_U_33
_atom_site_aniso_U_23
_atom_site_aniso_U_13
_atom_site_aniso_U_12
S1 0.0188(3) 0.0189(3) 0.0249(3) 0.0036(2) -0.0057(2) -0.0019(2)
F1 0.0157(7) 0.0493(9) 0.0345(9) 0.0073(7) 0.0002(6) -0.0044(7)
F2 0.0294(8) 0.0394(9) 0.0400(9) 0.0175(7) 0.0025(7) -0.0069(7)
O1 0.0193(9) 0.0327(10) 0.0312(9) 0.0089(8) -0.0058(7) -0.0052(7)
O2 0.0351(10) 0.0177(8) 0.0356(10) 0.0033(7) -0.0120(8) -0.0020(8)
N1 0.0185(10) 0.0180(10) 0.0222(10) 0.0017(8) -0.0023(8) 0.0012(8)
C1 0.0226(13) 0.0217(12) 0.0296(13) 0.0014(10) 0.0034(11) 0.0054(10)
C2 0.0352(15) 0.0208(12) 0.0258(13) 0.0009(10) 0.0048(12) 0.0002(11)
C3 0.0254(14) 0.0211(13) 0.0319(14) 0.0018(11) -0.0007(11) -0.0066(10)
C4 0.0154(12) 0.0208(11) 0.0197(11) 0.0000(9) 0.0003(9) -0.0024(9)
C5 0.0195(12) 0.0169(11) 0.0226(11) -0.0017(9) 0.0003(9) 0.0022(9)
C6 0.0176(11) 0.0259(12) 0.0273(12) -0.0005(10) 0.0023(10) -0.0001(10)
C7 0.0211(12) 0.0370(15) 0.0301(13) 0.0036(11) -0.0050(11) 0.0064(12)
C8 0.0309(14) 0.0307(14) 0.0256(14) 0.0079(11) -0.0013(11) 0.0077(12)
C9 0.0236(13) 0.0208(12) 0.0304(14) 0.0055(10) 0.0050(11) 0.0005(10)
C10 0.0191(11) 0.0186(11) 0.0257(12) -0.0010(10) -0.0029(10) 0.0008(9)
C11 0.0209(13) 0.0190(11) 0.0238(12) -0.0046(10) -0.0029(10) -0.0024(10)
C12 0.0237(12) 0.0214(12) 0.0297(13) -0.0071(11) -0.0057(10) 0.0030(10)
C13 0.0184(13) 0.0271(13) 0.0339(15) -0.0140(11) -0.0018(10) 0.0013(10)
C14 0.0242(13) 0.0227(13) 0.0264(13) -0.0111(10) 0.0009(11) -0.0038(10)
C15 0.0304(16) 0.0374(16) 0.0322(15) -0.0152(13) 0.0111(12) -0.0065(12)
C16 0.0487(18) 0.0354(16) 0.0260(14) -0.0069(12) 0.0143(13) -0.0108(14)
C17 0.0509(18) 0.0291(14) 0.0241(14) 0.0003(12) 0.0049(13) -0.0040(13)
C18 0.0327(15) 0.0243(13) 0.0227(12) -0.0037(10) 0.0011(10) 0.0002(11)
C19 0.0258(13) 0.0186(12) 0.0207(12) -0.0055(10) 0.0003(10) -0.0018(10)
C20 0.0179(12) 0.0181(11) 0.0227(12) -0.0037(9) -0.0007(9) 0.0004(9)

loop_
_atom_type_symbol
_atom_type_description
_atom_type_scat_dispersion_real
_atom_type_scat_dispersion_imag
_atom_type_scat_source
C C 0.0033 0.0016 'International Tables Vol C Tables 4.2.6.8 and 6.1.1.4'
H H 0.0000 0.0000 'International Tables Vol C Tables 4.2.6.8 and 6.1.1.4'
F F 0.0171 0.0103 'International Tables Vol C Tables 4.2.6.8 and 6.1.1.4'
N N 0.0061 0.0033 'International Tables Vol C Tables 4.2.6.8 and 6.1.1.4'
O O 0.0106 0.0060 'International Tables Vol C Tables 4.2.6.8 and 6.1.1.4'
S S 0.1246 0.1234 'International Tables Vol C Tables 4.2.6.8 and 6.1.1.4'

loop_
_geom_angle_atom_site_label_1
_geom_angle_atom_site_label_2
_geom_angle_atom_site_label_3
_geom_angle
O2 S1 O1 120.53(11)
O2 S1 N1 106.94(10)
O1 S1 N1 106.31(11)
O2 S1 C11 107.77(11)
O1 S1 C11 107.73(11)
N1 S1 C11 106.84(10)
C1 N1 C4 111.17(18)
C1 N1 S1 118.22(16)
C4 N1 S1 119.44(15)
N1 C1 C2 102.67(19)
N1 C1 H1A 111.2
C2 C1 H1A 111.2
N1 C1 H1B 111.2
C2 C1 H1B 111.2
H1A C1 H1B 109.1
C1 C2 C3 102.7(2)
C1 C2 H2A 111.2
C3 C2 H2A 111.2
C1 C2 H2B 111.2
C3 C2 H2B 111.2
H2A C2 H2B 109.1
C2 C3 C4 103.52(19)
C2 C3 H3A 111.1
C4 C3 H3A 111.1
C2 C3 H3B 111.1
C4 C3 H3B 111.1
H3A C3 H3B 109.0
N1 C4 C5 110.91(18)
N1 C4 C3 102.46(19)
C5 C4 C3 113.52(19)
N1 C4 H4 109.9
C5 C4 H4 109.9
C3 C4 H4 109.9
C6 C5 C10 116.5(2)
C6 C5 C4 120.1(2)
C10 C5 C4 123.4(2)
F1 C6 C7 117.6(2)
F1 C6 C5 118.3(2)
C7 C6 C5 124.1(2)
C6 C7 C8 118.6(2)
C6 C7 H7 120.7
C8 C7 H7 120.7
C9 C8 C7 117.6(2)
C9 C8 H8 121.2
C7 C8 H8 121.2
F2 C9 C10 118.2(2)
F2 C9 C8 118.1(2)
C10 C9 C8 123.7(2)
C9 C10 C5 119.4(2)
C9 C10 H10 120.3
C5 C10 H10 120.3
C20 C11 C12 121.4(2)
C20 C11 S1 119.18(19)
C12 C11 S1 119.36(19)
C13 C12 C11 119.3(2)
C13 C12 H12 120.4
C11 C12 H12 120.4
C12 C13 C14 121.3(2)
C12 C13 H13 119.3
C14 C13 H13 119.3
C13 C14 C15 122.5(2)
C13 C14 C19 119.2(2)
C15 C14 C19 118.3(2)
C16 C15 C14 120.7(3)
C16 C15 H15 119.6
C14 C15 H15 119.6
C15 C16 C17 120.8(3)
C15 C16 H16 119.6
C17 C16 H16 119.6
C18 C17 C16 120.4(3)
C18 C17 H17 119.8
C16 C17 H17 119.8
C17 C18 C19 120.3(2)
C17 C18 H18 119.8
C19 C18 H18 119.8
C18 C19 C20 121.8(2)
C18 C19 C14 119.4(2)
C20 C19 C14 118.7(2)
C11 C20 C19 120.1(2)
C11 C20 H20 119.9
C19 C20 H20 119.9

loop_
_geom_bond_atom_site_label_1
_geom_bond_atom_site_label_2
_geom_bond_distance
S1 O2 1.4321(18)
S1 O1 1.4331(17)
S1 N1 1.622(2)
S1 C11 1.763(3)
F1 C6 1.362(3)
F2 C9 1.365(3)
N1 C1 1.488(3)
N1 C4 1.491(3)
C1 C2 1.516(4)
C1 H1A 0.9900
C1 H1B 0.9900
C2 C3 1.520(4)
C2 H2A 0.9900
C2 H2B 0.9900
C3 C4 1.540(3)
C3 H3A 0.9900
C3 H3B 0.9900
C4 C5 1.524(3)
C4 H4 1.0000
C5 C6 1.388(3)
C5 C10 1.389(3)
C6 C7 1.377(3)
C7 C8 1.387(4)
C7 H7 0.9500
C8 C9 1.374(4)
C8 H8 0.9500
C9 C10 1.374(3)
C10 H10 0.9500
C11 C20 1.370(3)
C11 C12 1.418(3)
C12 C13 1.364(4)
C12 H12 0.9500
C13 C14 1.417(4)
C13 H13 0.9500
C14 C15 1.421(4)
C14 C19 1.427(3)
C15 C16 1.363(4)
C15 H15 0.9500
C16 C17 1.405(4)
C16 H16 0.9500
C17 C18 1.371(4)
C17 H17 0.9500
C18 C19 1.412(3)
C18 H18 0.9500
C19 C20 1.420(3)
C20 H20 0.9500

loop_
_geom_torsion_atom_site_label_1
_geom_torsion_atom_site_label_2
_geom_torsion_atom_site_label_3
_geom_torsion_atom_site_label_4
_geom_torsion
O2 S1 N1 C1 172.87(17)
O1 S1 N1 C1 42.89(19)
C11 S1 N1 C1 -71.95(19)
O2 S1 N1 C4 -46.45(19)
O1 S1 N1 C4 -176.42(16)
C11 S1 N1 C4 68.74(19)
C4 N1 C1 C2 18.1(2)
S1 N1 C1 C2 161.84(16)
N1 C1 C2 C3 -36.6(2)
C1 C2 C3 C4 42.0(2)
C1 N1 C4 C5 -114.0(2)
S1 N1 C4 C5 102.82(19)
C1 N1 C4 C3 7.5(2)
S1 N1 C4 C3 -135.71(17)
C2 C3 C4 N1 -30.3(2)
C2 C3 C4 C5 89.4(2)
N1 C4 C5 C6 177.0(2)
C3 C4 C5 C6 62.3(3)
N1 C4 C5 C10 -3.8(3)
C3 C4 C5 C10 -118.5(2)
C10 C5 C6 F1 -177.4(2)
C4 C5 C6 F1 1.8(3)
C10 C5 C6 C7 1.8(4)
C4 C5 C6 C7 -179.0(2)
F1 C6 C7 C8 178.8(2)
C5 C6 C7 C8 -0.4(4)
C6 C7 C8 C9 -1.1(4)
C7 C8 C9 F2 -179.4(2)
C7 C8 C9 C10 1.3(4)
F2 C9 C10 C5 -179.2(2)
C8 C9 C10 C5 0.0(4)
C6 C5 C10 C9 -1.5(3)
C4 C5 C10 C9 179.2(2)
O2 S1 C11 C20 -152.12(18)
O1 S1 C11 C20 -20.6(2)
N1 S1 C11 C20 93.25(19)
O2 S1 C11 C12 29.5(2)
O1 S1 C11 C12 161.02(18)
N1 S1 C11 C12 -85.1(2)
C20 C11 C12 C13 0.0(3)
S1 C11 C12 C13 178.34(18)
C11 C12 C13 C14 0.3(4)
C12 C13 C14 C15 179.1(2)
C12 C13 C14 C19 -0.3(3)
C13 C14 C15 C16 -178.7(2)
C19 C14 C15 C16 0.7(4)
C14 C15 C16 C17 -0.6(4)
C15 C16 C17 C18 -0.3(4)
C16 C17 C18 C19 1.1(4)
C17 C18 C19 C20 178.6(2)
C17 C18 C19 C14 -1.0(4)
C13 C14 C19 C18 179.5(2)
C15 C14 C19 C18 0.1(3)
C13 C14 C19 C20 0.0(3)
C15 C14 C19 C20 -179.5(2)
C12 C11 C20 C19 -0.4(3)
S1 C11 C20 C19 -178.71(17)
C18 C19 C20 C11 -179.1(2)
C14 C19 C20 C11 0.4(3)
